data_7210845
loop_
_publ_author_name
'Yang, Yuting'
'Tu, Changzheng'
'Cheng, Feixiang'
'Wang, Fan'

_publ_section_title
;
 Syntheses, structures, and magnetic properties of a series of
 Mn-containing coordination polymers based on
 5-nitro-1,2,3-benzenetricarboxylic acid and different N-donor ligands
;
_journal_issue 35
_journal_name_full CrystEngComm
_journal_page_first 7121
_journal_paper_doi 10.1039/c3ce40772a
_journal_volume 15
_journal_year 2013
_chemical_formula_sum 'C39 H41 Mn3 N8 O25'
_chemical_formula_weight 1186.62
_chemical_name_systematic
; 
 ? 
;
_space_group_IT_number 14
_symmetry_cell_setting monoclinic
_symmetry_space_group_name_Hall '-P 2ybc'
_symmetry_space_group_name_H-M 'P 1 21/c 1'
_atom_sites_solution_hydrogens geom
_atom_sites_solution_primary direct
_atom_sites_solution_secondary difmap
_audit_creation_method SHELXL-97
_cell_angle_alpha 90.00
_cell_angle_beta 108.8370(10)
_cell_angle_gamma 90.00
_cell_formula_units_Z 4
_cell_length_a 21.2387(10)
_cell_length_b 16.0539(8)
_cell_length_c 14.6979(7)
_cell_measurement_reflns_used 6303
_cell_measurement_temperature 296(2)
_cell_measurement_theta_max 26.49
_cell_measurement_theta_min 2.44
_cell_volume 4743.0(4)
_computing_cell_refinement 'Bruker SMART'
_computing_data_collection 'Bruker SMART'
_computing_data_reduction 'Bruker SAINT'
_computing_molecular_graphics 'Bruker SHELXTL'
_computing_publication_material 'Bruker SHELXTL'
_computing_structure_refinement 'SHELXL-97 (Sheldrick, 1997)'
_computing_structure_solution 'SHELXS-97 (Sheldrick, 1990)'
_diffrn_ambient_temperature 296(2)
_diffrn_measured_fraction_theta_full 0.999
_diffrn_measured_fraction_theta_max 0.999
_diffrn_measurement_device_type 'CCD area detector'
_diffrn_measurement_method 'phi and omega scans'
_diffrn_radiation_monochromator graphite
_diffrn_radiation_source 'fine-focus sealed tube'
_diffrn_radiation_type MoK\a
_diffrn_radiation_wavelength 0.71073
_diffrn_reflns_av_R_equivalents 0.0262
_diffrn_reflns_av_sigmaI/netI 0.0356
_diffrn_reflns_limit_h_max 25
_diffrn_reflns_limit_h_min -25
_diffrn_reflns_limit_k_max 19
_diffrn_reflns_limit_k_min -8
_diffrn_reflns_limit_l_max 17
_diffrn_reflns_limit_l_min -17
_diffrn_reflns_number 19828
_diffrn_reflns_theta_full 25.00
_diffrn_reflns_theta_max 25.00
_diffrn_reflns_theta_min 1.01
_exptl_absorpt_coefficient_mu 0.886
_exptl_absorpt_correction_T_max 0.8427
_exptl_absorpt_correction_T_min 0.8427
_exptl_absorpt_correction_type multi-scan
_exptl_crystal_density_diffrn 1.662
_exptl_crystal_density_method 'not measured'
_exptl_crystal_F_000 2424
_exptl_crystal_size_max 0.20
_exptl_crystal_size_mid 0.20
_exptl_crystal_size_min 0.20
_refine_diff_density_max 0.525
_refine_diff_density_min -0.496
_refine_diff_density_rms 0.084
_refine_ls_extinction_method none
_refine_ls_goodness_of_fit_ref 1.063
_refine_ls_hydrogen_treatment constr
_refine_ls_matrix_type full
_refine_ls_number_parameters 676
_refine_ls_number_reflns 8336
_refine_ls_number_restraints 18
_refine_ls_restrained_S_all 1.067
_refine_ls_R_factor_all 0.0501
_refine_ls_R_factor_gt 0.0357
_refine_ls_shift/su_max 0.001
_refine_ls_shift/su_mean 0.000
_refine_ls_structure_factor_coef Fsqd
_refine_ls_weighting_details 'calc w=1/[\s^2^(Fo^2^)+(0.0562P)^2^+1.7894P] where P=(Fo^2^+2Fc^2^)/3'
_refine_ls_weighting_scheme calc
_refine_ls_wR_factor_gt 0.0928
_refine_ls_wR_factor_ref 0.1057
_reflns_number_gt 6624
_reflns_number_total 8336
_reflns_threshold_expression >2sigma(I)
_cod_data_source_file c3ce40772a.txt
_cod_data_source_block test_0m
_cod_depositor_comments
;
The following automatic conversions were performed:

'_symmetry_cell_setting' value 'Monoclinic' changed to 'monoclinic'
according to /home/saulius/struct/CIF-dictionaries/cif_core.dic
dictionary named 'cif_core.dic' version 2.4.2 from 2011-04-26.

Automatic conversion script
Id: cif_fix_values 1891 2012-01-12 08:04:46Z andrius 
;
_cod_original_sg_symbol_H-M P21/c
_cod_database_code 7210845

loop_
_symmetry_equiv_pos_as_xyz
'x, y, z'
'-x, y+1/2, -z+1/2'
'-x, -y, -z'
'x, -y-1/2, z-1/2'

loop_
_atom_site_label
_atom_site_type_symbol
_atom_site_fract_x
_atom_site_fract_y
_atom_site_fract_z
_atom_site_U_iso_or_equiv
_atom_site_adp_type
_atom_site_occupancy
_atom_site_symmetry_multiplicity
_atom_site_calc_flag
_atom_site_refinement_flags
Mn1 Mn 0.259095(19) -0.00022(2) 0.78058(3) 0.02055(11) Uani 1 1 d .
Mn2 Mn 0.40519(2) -0.14198(3) 0.89055(3) 0.02526(12) Uani 1 1 d .
Mn3 Mn 0.36966(2) 0.11601(3) 1.24836(3) 0.02800(12) Uani 1 1 d .
O1 O 0.25211(10) -0.04366(12) 0.91648(14) 0.0337(5) Uani 1 1 d .
O2 O 0.34016(10) -0.12678(13) 0.97392(15) 0.0338(5) Uani 1 1 d .
O3 O 0.38664(10) -0.14640(13) 1.18340(15) 0.0376(5) Uani 1 1 d .
O4 O 0.38214(10) -0.27299(12) 1.11943(15) 0.0345(5) Uani 1 1 d .
O5 O 0.33169(10) -0.20186(13) 0.77692(15) 0.0361(5) Uani 1 1 d .
O6 O 0.24143(11) -0.12209(13) 0.72431(17) 0.0444(6) Uani 1 1 d .
O7 O 0.40439(9) 0.20714(11) 1.16253(13) 0.0262(4) Uani 1 1 d .
O8 O 0.42833(9) 0.28232(12) 1.05118(14) 0.0314(5) Uani 1 1 d .
O9 O 0.27519(10) 0.12258(12) 0.83730(14) 0.0337(5) Uani 1 1 d .
O10 O 0.36167(9) 0.11228(12) 0.97113(14) 0.0296(5) Uani 1 1 d .
O11 O 0.08511(14) 0.3721(2) 0.9158(3) 0.0975(13) Uani 1 1 d .
O12 O 0.08451(13) 0.2766(2) 0.8138(2) 0.0759(9) Uani 1 1 d .
O13 O 0.27683(11) 0.04483(13) 0.65527(14) 0.0378(5) Uani 1 1 d .
O14 O 0.37625(11) 0.10231(14) 0.68466(16) 0.0415(5) Uani 1 1 d .
O15 O 0.37808(9) -0.00612(11) 0.84195(14) 0.0292(4) Uani 1 1 d .
O16 O 0.04025(11) -0.22566(15) 1.05287(19) 0.0499(6) Uani 1 1 d .
O17 O 0.04189(11) -0.16172(15) 0.92363(17) 0.0492(6) Uani 1 1 d .
O18 O 0.46235(9) -0.15948(13) 0.79142(14) 0.0328(5) Uani 1 1 d D
O19 O 0.39037(12) 0.21688(14) 1.35151(16) 0.0450(6) Uani 1 1 d .
O20 O 0.43028(12) -0.25943(14) 0.96665(16) 0.0468(6) Uani 1 1 d .
O23 O 0.47330(11) 0.06999(15) 1.32488(18) 0.0506(6) Uani 1 1 d D
O22 O 0.36939(13) 0.02238(13) 1.13901(16) 0.0488(6) Uani 1 1 d .
O45 O 0.49278(13) -0.09009(18) 0.99481(17) 0.0615(8) Uani 1 1 d .
N1 N 0.15051(12) 0.01808(15) 0.72898(18) 0.0323(6) Uani 1 1 d .
N2 N 0.26102(12) 0.13206(16) 1.16598(18) 0.0335(6) Uani 1 1 d .
N3 N 0.16270(12) 0.11433(16) 1.05701(19) 0.0362(6) Uani 1 1 d .
N4 N 0.30176(12) -0.07937(15) 1.39823(19) 0.0329(6) Uani 1 1 d .
N5 N 0.34308(13) 0.03043(16) 1.34805(18) 0.0361(6) Uani 1 1 d .
N6 N 0.05195(12) 0.06723(18) 0.6482(2) 0.0458(7) Uani 1 1 d .
N7 N 0.11310(14) 0.3188(2) 0.8834(2) 0.0526(8) Uani 1 1 d .
N8 N 0.06987(12) -0.19350(16) 1.0021(2) 0.0361(6) Uani 1 1 d .
C1 C 0.28301(14) -0.10257(16) 0.96743(19) 0.0245(6) Uani 1 1 d .
C2 C 0.24695(13) -0.15027(16) 1.02419(19) 0.0230(6) Uani 1 1 d .
C3 C 0.28050(13) -0.20260(16) 1.10123(19) 0.0215(6) Uani 1 1 d .
C4 C 0.24306(13) -0.25328(16) 1.14265(19) 0.0218(6) Uani 1 1 d .
C5 C 0.17458(13) -0.24991(17) 1.1100(2) 0.0263(6) Uani 1 1 d .
H5 H 0.1499 -0.2841 1.1368 0.032 Uiso 1 1 calc R
C6 C 0.14300(13) -0.19516(17) 1.0369(2) 0.0275(6) Uani 1 1 d .
C7 C 0.17796(14) -0.14596(17) 0.9935(2) 0.0279(6) Uani 1 1 d .
H7 H 0.1556 -0.1101 0.9439 0.033 Uiso 1 1 calc R
C8 C 0.35612(14) -0.20748(17) 1.13726(19) 0.0256(6) Uani 1 1 d .
C9 C 0.27540(14) -0.18469(17) 0.7210(2) 0.0261(6) Uani 1 1 d .
C10 C 0.30190(15) -0.0332(2) 1.3227(2) 0.0382(7) Uani 1 1 d .
H10 H 0.2760 -0.0445 1.2597 0.046 Uiso 1 1 calc R
C11 C 0.37080(17) 0.0236(2) 1.4463(2) 0.0418(8) Uani 1 1 d .
H11 H 0.4021 0.0600 1.4852 0.050 Uiso 1 1 calc R
C12 C 0.34586(16) -0.0433(2) 1.4776(2) 0.0410(8) Uani 1 1 d .
H12 H 0.3565 -0.0615 1.5408 0.049 Uiso 1 1 calc R
C13 C 0.26211(16) -0.15450(19) 1.3950(3) 0.0446(9) Uani 1 1 d .
H13A H 0.2849 -0.1894 1.4495 0.054 Uiso 1 1 calc R
H13B H 0.2593 -0.1854 1.3371 0.054 Uiso 1 1 calc R
C14 C -0.19267(15) 0.13766(18) 0.6035(2) 0.0324(7) Uani 1 1 d .
C15 C -0.13875(18) 0.1746(2) 0.6707(3) 0.0503(9) Uani 1 1 d .
H15 H -0.1452 0.2053 0.7206 0.060 Uiso 1 1 calc R
C16 C -0.07539(18) 0.1667(3) 0.6649(3) 0.0565(11) Uani 1 1 d .
H16 H -0.0398 0.1925 0.7107 0.068 Uiso 1 1 calc R
C17 C -0.06435(16) 0.1213(2) 0.5927(3) 0.0494(10) Uani 1 1 d .
C18 C -0.11785(17) 0.0816(2) 0.5271(3) 0.0455(9) Uani 1 1 d .
H18 H -0.1110 0.0493 0.4786 0.055 Uiso 1 1 calc R
C19 C -0.18137(15) 0.08949(19) 0.5328(2) 0.0368(7) Uani 1 1 d .
H19 H -0.2167 0.0620 0.4886 0.044 Uiso 1 1 calc R
C20 C 0.22632(14) 0.09079(19) 1.0880(2) 0.0336(7) Uani 1 1 d .
H20 H 0.2442 0.0502 1.0584 0.040 Uiso 1 1 calc R
C33 C 0.15561(17) 0.1749(2) 1.1181(3) 0.0528(10) Uani 1 1 d .
H33 H 0.1168 0.2033 1.1149 0.063 Uiso 1 1 calc R
C34 C 0.21627(17) 0.1852(2) 1.1840(3) 0.0475(9) Uani 1 1 d .
H34 H 0.2262 0.2231 1.2345 0.057 Uiso 1 1 calc R
C35 C 0.11222(16) 0.0852(2) 0.9695(2) 0.0433(8) Uani 1 1 d .
H35A H 0.1329 0.0474 0.9361 0.052 Uiso 1 1 calc R
H35B H 0.0954 0.1325 0.9277 0.052 Uiso 1 1 calc R
C36 C 0.05434(15) 0.04112(19) 0.9878(2) 0.0354(7) Uani 1 1 d .
C37 C -0.00540(15) 0.0368(2) 0.9134(2) 0.0389(8) Uani 1 1 d .
H37 H -0.0093 0.0615 0.8546 0.047 Uiso 1 1 calc R
C38 C 0.05907(15) 0.0039(2) 1.0739(2) 0.0388(8) Uani 1 1 d .
H38 H 0.0990 0.0061 1.1243 0.047 Uiso 1 1 calc R
C23 C 0.11747(15) 0.0804(2) 0.6777(2) 0.0390(8) Uani 1 1 d .
H23 H 0.1374 0.1282 0.6636 0.047 Uiso 1 1 calc R
C22 C 0.04191(16) -0.0092(2) 0.6820(3) 0.0457(9) Uani 1 1 d .
H22 H 0.0013 -0.0355 0.6726 0.055 Uiso 1 1 calc R
C24 C 0.10220(16) -0.0385(2) 0.7313(2) 0.0390(8) Uani 1 1 d .
H24 H 0.1104 -0.0897 0.7626 0.047 Uiso 1 1 calc R
C32 C 0.30865(14) 0.14604(16) 0.9205(2) 0.0243(6) Uani 1 1 d .
C29 C 0.28000(13) 0.21984(16) 0.95794(19) 0.0228(6) Uani 1 1 d .
C30 C 0.21370(13) 0.23690(18) 0.9086(2) 0.0273(6) Uani 1 1 d .
H30 H 0.1900 0.2032 0.8576 0.033 Uiso 1 1 calc R
C25 C 0.18335(14) 0.30344(19) 0.9350(2) 0.0326(7) Uani 1 1 d .
C26 C 0.21736(14) 0.35536(18) 1.0092(2) 0.0316(7) Uani 1 1 d .
H26 H 0.1959 0.4010 1.0249 0.038 Uiso 1 1 calc R
C27 C 0.28341(13) 0.33981(17) 1.06042(19) 0.0249(6) Uani 1 1 d .
C28 C 0.31571(13) 0.27037(16) 1.03624(19) 0.0209(6) Uani 1 1 d .
C31 C 0.38822(13) 0.25197(16) 1.08786(19) 0.0216(6) Uani 1 1 d .
C59 C 0.31592(15) 0.09862(18) 0.6406(2) 0.0284(6) Uani 1 1 d .
C21 C 0.00259(17) 0.1205(3) 0.5784(3) 0.0753(15) Uani 1 1 d U
H21A H -0.0027 0.1010 0.5139 0.090 Uiso 1 1 calc R
H21B H 0.0195 0.1770 0.5837 0.090 Uiso 1 1 calc R
O21 O 0.51791(11) 0.84063(15) 0.16845(16) 0.0465(6) Uani 1 1 d D
O24 O 0.52782(12) 0.10094(15) 0.63394(17) 0.0632(8) Uani 1 1 d D
H19A H 0.3828 0.2475 1.3929 0.076 Uiso 1 1 d R
H19B H 0.4159 0.2429 1.3268 0.076 Uiso 1 1 d R
H20A H 0.4143 -0.3059 0.9802 0.076 Uiso 1 1 d R
H20B H 0.4727 -0.2655 0.9880 0.076 Uiso 1 1 d R
H22A H 0.3598 -0.0308 1.1294 0.076 Uiso 1 1 d R
H22B H 0.3587 0.0432 1.0820 0.076 Uiso 1 1 d R
H45A H 0.5317 -0.0847 0.9890 0.076 Uiso 1 1 d R
H45B H 0.4975 -0.0868 1.0538 0.076 Uiso 1 1 d R
H18A H 0.4989 -0.1844 0.8079 0.076 Uiso 1 1 d RD
H18B H 0.4421 -0.1899 0.7443 0.076 Uiso 1 1 d RD
H23A H 0.5052 0.0776 1.3037 0.076 Uiso 1 1 d RD
H23B H 0.4820 0.0198 1.3417 0.076 Uiso 1 1 d RD
H2W H 0.5421 0.8608 0.2214 0.076 Uiso 1 1 d RD
H1W H 0.4825 0.8395 0.1836 0.076 Uiso 1 1 d RD
H4W H 0.5504 0.1241 0.6857 0.076 Uiso 1 1 d RD
H3W H 0.4940 0.1314 0.6231 0.076 Uiso 1 1 d RD

loop_
_atom_site_aniso_label
_atom_site_aniso_U_11
_atom_site_aniso_U_22
_atom_site_aniso_U_33
_atom_site_aniso_U_23
_atom_site_aniso_U_13
_atom_site_aniso_U_12
Mn1 0.0239(2) 0.0172(2) 0.0191(2) 0.00024(16) 0.00483(18) 0.00010(16)
Mn2 0.0214(2) 0.0300(2) 0.0234(2) -0.00368(18) 0.00589(18) -0.00196(18)
Mn3 0.0309(3) 0.0277(2) 0.0263(2) 0.00159(18) 0.0104(2) -0.00321(18)
O1 0.0404(12) 0.0335(11) 0.0297(11) 0.0121(9) 0.0150(10) 0.0086(10)
O2 0.0347(12) 0.0390(12) 0.0327(12) 0.0116(9) 0.0176(10) 0.0100(9)
O3 0.0349(12) 0.0334(12) 0.0356(12) 0.0022(10) -0.0009(10) -0.0077(10)
O4 0.0353(11) 0.0342(12) 0.0355(12) 0.0094(9) 0.0138(10) 0.0146(9)
O5 0.0308(12) 0.0402(12) 0.0315(12) -0.0148(10) 0.0017(10) -0.0014(10)
O6 0.0461(14) 0.0253(11) 0.0543(15) -0.0160(10) 0.0059(12) 0.0027(10)
O7 0.0271(10) 0.0281(10) 0.0209(10) 0.0038(8) 0.0041(8) -0.0003(8)
O8 0.0244(10) 0.0375(12) 0.0326(11) 0.0037(9) 0.0098(9) -0.0028(9)
O9 0.0425(12) 0.0235(10) 0.0271(11) -0.0079(9) 0.0001(10) 0.0009(9)
O10 0.0295(11) 0.0279(10) 0.0281(11) -0.0028(9) 0.0048(9) 0.0049(9)
O11 0.0449(17) 0.102(3) 0.122(3) -0.040(2) -0.0053(18) 0.0366(17)
O12 0.0377(15) 0.092(2) 0.073(2) -0.0287(18) -0.0168(14) 0.0074(15)
O13 0.0498(13) 0.0382(12) 0.0240(11) 0.0053(9) 0.0099(10) -0.0180(10)
O14 0.0361(13) 0.0434(13) 0.0363(13) 0.0139(10) -0.0005(11) -0.0031(10)
O15 0.0302(11) 0.0250(10) 0.0314(11) 0.0009(8) 0.0087(9) -0.0005(8)
O16 0.0317(12) 0.0491(15) 0.0723(17) 0.0068(13) 0.0215(13) -0.0002(11)
O17 0.0344(13) 0.0533(15) 0.0475(15) 0.0067(12) -0.0038(11) 0.0117(11)
O18 0.0244(10) 0.0410(12) 0.0330(12) -0.0072(9) 0.0092(9) -0.0007(9)
O19 0.0654(15) 0.0370(12) 0.0398(13) -0.0094(10) 0.0269(12) -0.0080(11)
O20 0.0555(14) 0.0390(13) 0.0461(14) 0.0053(11) 0.0165(12) 0.0148(11)
O23 0.0386(13) 0.0557(15) 0.0602(16) 0.0154(13) 0.0194(12) 0.0064(11)
O22 0.0809(18) 0.0309(12) 0.0337(13) -0.0015(10) 0.0172(13) 0.0084(12)
O45 0.0579(16) 0.0781(19) 0.0349(13) -0.0006(13) -0.0041(12) -0.0417(14)
N1 0.0273(13) 0.0322(14) 0.0337(14) 0.0012(11) 0.0047(11) 0.0018(11)
N2 0.0335(14) 0.0342(14) 0.0337(15) -0.0015(11) 0.0119(12) -0.0043(11)
N3 0.0294(14) 0.0365(15) 0.0404(16) -0.0025(12) 0.0082(12) -0.0069(11)
N4 0.0330(14) 0.0306(13) 0.0403(15) 0.0059(12) 0.0189(13) -0.0008(11)
N5 0.0380(15) 0.0375(15) 0.0334(15) 0.0058(12) 0.0125(12) -0.0069(12)
N6 0.0232(14) 0.0549(18) 0.0561(19) 0.0239(15) 0.0085(13) 0.0052(12)
N7 0.0295(15) 0.0547(19) 0.064(2) -0.0050(17) 0.0010(15) 0.0124(14)
N8 0.0268(14) 0.0299(14) 0.0480(17) -0.0021(13) 0.0070(13) 0.0030(11)
C1 0.0330(16) 0.0220(14) 0.0173(14) -0.0012(11) 0.0063(12) 0.0005(12)
C2 0.0297(15) 0.0204(13) 0.0192(14) 0.0010(11) 0.0083(12) 0.0033(11)
C3 0.0280(14) 0.0169(13) 0.0191(14) -0.0018(11) 0.0068(12) 0.0016(11)
C4 0.0269(14) 0.0170(13) 0.0206(14) 0.0006(11) 0.0066(12) 0.0032(11)
C5 0.0268(15) 0.0239(14) 0.0289(15) -0.0001(12) 0.0099(13) -0.0033(12)
C6 0.0227(14) 0.0261(15) 0.0311(16) -0.0015(12) 0.0050(13) 0.0032(12)
C7 0.0288(15) 0.0284(15) 0.0231(15) 0.0054(12) 0.0037(13) 0.0061(12)
C8 0.0283(15) 0.0274(15) 0.0211(14) 0.0079(12) 0.0078(13) 0.0014(13)
C9 0.0319(16) 0.0245(15) 0.0259(15) -0.0037(12) 0.0146(14) -0.0065(13)
C10 0.0370(18) 0.0451(19) 0.0318(17) 0.0018(15) 0.0102(15) -0.0097(15)
C11 0.047(2) 0.0426(19) 0.0344(19) -0.0028(15) 0.0105(16) -0.0114(16)
C12 0.047(2) 0.0461(19) 0.0292(17) 0.0082(15) 0.0120(16) -0.0013(16)
C13 0.045(2) 0.0280(17) 0.070(2) 0.0032(16) 0.0322(19) -0.0027(14)
C14 0.0331(16) 0.0290(16) 0.0358(17) 0.0073(13) 0.0121(14) 0.0001(13)
C15 0.056(2) 0.055(2) 0.037(2) -0.0089(17) 0.0119(18) -0.0136(19)
C16 0.037(2) 0.073(3) 0.045(2) 0.014(2) -0.0074(18) -0.0182(19)
C17 0.0280(18) 0.063(2) 0.055(2) 0.031(2) 0.0095(17) 0.0100(16)
C18 0.043(2) 0.047(2) 0.052(2) 0.0092(17) 0.0227(18) 0.0128(16)
C19 0.0310(17) 0.0362(17) 0.0399(18) -0.0021(14) 0.0069(15) -0.0010(14)
C20 0.0293(16) 0.0332(16) 0.0383(18) -0.0004(14) 0.0110(14) -0.0037(13)
C33 0.037(2) 0.051(2) 0.069(3) -0.016(2) 0.0163(19) 0.0038(17)
C34 0.043(2) 0.053(2) 0.046(2) -0.0165(17) 0.0144(17) -0.0049(17)
C35 0.0380(18) 0.050(2) 0.0370(19) 0.0006(16) 0.0057(16) -0.0126(16)
C36 0.0314(17) 0.0299(16) 0.0408(18) -0.0021(14) 0.0061(15) -0.0043(13)
C37 0.0389(18) 0.0383(18) 0.0355(18) 0.0047(14) 0.0064(15) -0.0023(15)
C38 0.0288(17) 0.0419(18) 0.0379(19) 0.0032(15) -0.0001(14) -0.0042(14)
C23 0.0277(16) 0.0354(18) 0.053(2) 0.0100(16) 0.0124(16) 0.0009(14)
C22 0.0294(18) 0.054(2) 0.050(2) 0.0106(17) 0.0079(16) -0.0106(16)
C24 0.0379(18) 0.0339(17) 0.0433(19) 0.0080(15) 0.0104(16) -0.0025(14)
C32 0.0289(15) 0.0175(13) 0.0253(15) -0.0011(12) 0.0070(13) -0.0044(12)
C29 0.0237(14) 0.0208(14) 0.0227(14) 0.0007(11) 0.0058(12) -0.0013(11)
C30 0.0229(14) 0.0300(15) 0.0246(15) -0.0040(12) 0.0013(12) -0.0049(12)
C25 0.0207(15) 0.0387(17) 0.0332(17) -0.0004(14) 0.0013(13) 0.0027(13)
C26 0.0285(16) 0.0297(16) 0.0344(17) -0.0028(13) 0.0070(14) 0.0083(13)
C27 0.0275(15) 0.0242(14) 0.0227(14) 0.0003(11) 0.0078(12) 0.0011(12)
C28 0.0240(14) 0.0202(13) 0.0190(13) 0.0016(11) 0.0075(12) 0.0001(11)
C31 0.0250(14) 0.0160(13) 0.0227(14) -0.0037(11) 0.0063(12) -0.0011(11)
C59 0.0369(17) 0.0277(15) 0.0194(15) 0.0007(12) 0.0076(14) -0.0030(13)
C21 0.0296(19) 0.106(3) 0.090(3) 0.061(3) 0.019(2) 0.021(2)
O21 0.0379(13) 0.0619(16) 0.0355(13) -0.0019(11) 0.0061(11) -0.0051(11)
O24 0.0605(17) 0.0624(17) 0.0514(16) -0.0110(13) -0.0033(14) 0.0252(14)

loop_
_atom_type_symbol
_atom_type_description
_atom_type_scat_dispersion_real
_atom_type_scat_dispersion_imag
_atom_type_scat_source
C C 0.0033 0.0016 'International Tables Vol C Tables 4.2.6.8 and 6.1.1.4'
Mn Mn 0.3368 0.7283 'International Tables Vol C Tables 4.2.6.8 and 6.1.1.4'
N N 0.0061 0.0033 'International Tables Vol C Tables 4.2.6.8 and 6.1.1.4'
O O 0.0106 0.0060 'International Tables Vol C Tables 4.2.6.8 and 6.1.1.4'
H H 0.0000 0.0000 'International Tables Vol C Tables 4.2.6.8 and 6.1.1.4'

loop_
_geom_angle_atom_site_label_1
_geom_angle_atom_site_label_2
_geom_angle_atom_site_label_3
_geom_angle
_geom_angle_site_symmetry_1
_geom_angle_site_symmetry_3
O6 Mn1 O13 91.99(9) . .
O6 Mn1 O9 179.02(9) . .
O13 Mn1 O9 88.47(8) . .
O6 Mn1 O1 90.37(9) . .
O13 Mn1 O1 173.89(8) . .
O9 Mn1 O1 89.26(8) . .
O6 Mn1 N1 87.41(9) . .
O13 Mn1 N1 96.62(9) . .
O9 Mn1 N1 91.68(9) . .
O1 Mn1 N1 89.12(9) . .
O6 Mn1 O15 98.24(8) . .
O13 Mn1 O15 83.05(8) . .
O9 Mn1 O15 82.67(7) . .
O1 Mn1 O15 91.04(7) . .
N1 Mn1 O15 174.34(8) . .
O5 Mn2 O2 93.21(8) . .
O5 Mn2 O45 169.62(10) . .
O2 Mn2 O45 96.73(10) . .
O5 Mn2 O20 90.45(9) . .
O2 Mn2 O20 84.27(8) . .
O45 Mn2 O20 87.56(10) . .
O5 Mn2 O18 80.97(8) . .
O2 Mn2 O18 173.83(8) . .
O45 Mn2 O18 89.20(9) . .
O20 Mn2 O18 97.73(8) . .
O5 Mn2 O15 97.95(8) . .
O2 Mn2 O15 85.80(7) . .
O45 Mn2 O15 85.80(9) . .
O20 Mn2 O15 167.33(8) . .
O18 Mn2 O15 92.96(7) . .
O19 Mn3 O22 167.25(9) . .
O19 Mn3 O7 82.80(8) . .
O22 Mn3 O7 87.58(8) . .
O19 Mn3 N5 92.20(9) . .
O22 Mn3 N5 96.81(10) . .
O7 Mn3 N5 173.83(9) . .
O19 Mn3 N2 103.46(9) . .
O22 Mn3 N2 85.68(9) . .
O7 Mn3 N2 95.19(8) . .
N5 Mn3 N2 89.48(9) . .
O19 Mn3 O23 87.18(9) . .
O22 Mn3 O23 84.95(9) . .
O7 Mn3 O23 92.85(8) . .
N5 Mn3 O23 83.25(9) . .
N2 Mn3 O23 167.38(9) . .
C1 O1 Mn1 128.01(18) . .
C1 O2 Mn2 141.68(19) . .
C9 O5 Mn2 136.78(19) . .
C9 O6 Mn1 136.9(2) . .
C31 O7 Mn3 145.71(17) . .
C32 O9 Mn1 128.93(18) . .
C59 O13 Mn1 133.74(19) . .
Mn2 O15 Mn1 106.33(7) . .
Mn2 O18 H18A 121.9 . .
Mn2 O18 H18B 112.0 . .
H18A O18 H18B 98.0 . .
Mn3 O19 H19A 154.9 . .
Mn3 O19 H19B 94.7 . .
H19A O19 H19B 108.6 . .
Mn2 O20 H20A 144.6 . .
Mn2 O20 H20B 109.9 . .
H20A O20 H20B 105.1 . .
Mn3 O23 H23A 122.9 . .
Mn3 O23 H23B 123.1 . .
H23A O23 H23B 96.9 . .
Mn3 O22 H22A 136.7 . .
Mn3 O22 H22B 112.6 . .
H22A O22 H22B 104.2 . .
Mn2 O45 H45A 127.0 . .
Mn2 O45 H45B 122.9 . .
H45A O45 H45B 107.3 . .
C23 N1 C24 104.6(3) . .
C23 N1 Mn1 127.3(2) . .
C24 N1 Mn1 127.5(2) . .
C20 N2 C34 104.7(3) . .
C20 N2 Mn3 126.7(2) . .
C34 N2 Mn3 128.7(2) . .
C20 N3 C33 107.0(3) . .
C20 N3 C35 125.8(3) . .
C33 N3 C35 127.0(3) . .
C10 N4 C12 106.8(3) . .
C10 N4 C13 125.9(3) . .
C12 N4 C13 127.3(3) . .
C10 N5 C11 104.8(3) . .
C10 N5 Mn3 125.6(2) . .
C11 N5 Mn3 129.1(2) . .
C23 N6 C22 107.1(3) . .
C23 N6 C21 124.4(3) . .
C22 N6 C21 127.8(3) . .
O12 N7 O11 123.0(3) . .
O12 N7 C25 119.6(3) . .
O11 N7 C25 117.4(3) . .
O17 N8 O16 123.8(3) . .
O17 N8 C6 118.2(3) . .
O16 N8 C6 118.0(3) . .
O2 C1 O1 126.1(3) . .
O2 C1 C2 117.0(2) . .
O1 C1 C2 116.8(2) . .
C7 C2 C3 119.9(3) . .
C7 C2 C1 117.7(2) . .
C3 C2 C1 122.2(2) . .
C2 C3 C4 119.0(2) . .
C2 C3 C8 121.0(2) . .
C4 C3 C8 120.0(2) . .
C5 C4 C3 120.5(2) . .
C5 C4 C9 117.5(2) . 4_556
C3 C4 C9 122.0(2) . 4_556
C4 C5 C6 119.3(3) . .
C4 C5 H5 120.4 . .
C6 C5 H5 120.4 . .
C7 C6 C5 121.8(3) . .
C7 C6 N8 119.8(3) . .
C5 C6 N8 118.4(3) . .
C6 C7 C2 119.5(3) . .
C6 C7 H7 120.3 . .
C2 C7 H7 120.3 . .
O3 C8 O4 125.8(3) . .
O3 C8 C3 116.9(2) . .
O4 C8 C3 117.2(2) . .
O5 C9 O6 126.7(3) . .
O5 C9 C4 117.5(2) . 4
O6 C9 C4 115.8(3) . 4
N5 C10 N4 112.0(3) . .
N5 C10 H10 124.0 . .
N4 C10 H10 124.0 . .
C12 C11 N5 109.9(3) . .
C12 C11 H11 125.1 . .
N5 C11 H11 125.1 . .
C11 C12 N4 106.5(3) . .
C11 C12 H12 126.7 . .
N4 C12 H12 126.7 . .
N4 C13 C14 114.1(3) . 3_557
N4 C13 H13A 108.7 . .
C14 C13 H13A 108.7 3_557 .
N4 C13 H13B 108.7 . .
C14 C13 H13B 108.7 3_557 .
H13A C13 H13B 107.6 . .
C19 C14 C15 118.3(3) . .
C19 C14 C13 121.5(3) . 3_557
C15 C14 C13 120.1(3) . 3_557
C14 C15 C16 121.1(3) . .
C14 C15 H15 119.5 . .
C16 C15 H15 119.5 . .
C17 C16 C15 120.7(3) . .
C17 C16 H16 119.7 . .
C15 C16 H16 119.7 . .
C16 C17 C18 118.5(3) . .
C16 C17 C21 121.4(4) . .
C18 C17 C21 119.9(4) . .
C19 C18 C17 120.8(3) . .
C19 C18 H18 119.6 . .
C17 C18 H18 119.6 . .
C14 C19 C18 120.5(3) . .
C14 C19 H19 119.7 . .
C18 C19 H19 119.7 . .
N2 C20 N3 112.0(3) . .
N2 C20 H20 124.0 . .
N3 C20 H20 124.0 . .
C34 C33 N3 106.1(3) . .
C34 C33 H33 126.9 . .
N3 C33 H33 126.9 . .
C33 C34 N2 110.3(3) . .
C33 C34 H34 124.9 . .
N2 C34 H34 124.9 . .
N3 C35 C36 113.6(3) . .
N3 C35 H35A 108.8 . .
C36 C35 H35A 108.8 . .
N3 C35 H35B 108.8 . .
C36 C35 H35B 108.8 . .
H35A C35 H35B 107.7 . .
C38 C36 C37 118.8(3) . .
C38 C36 C35 123.0(3) . .
C37 C36 C35 118.2(3) . .
C38 C37 C36 120.4(3) 3_557 .
C38 C37 H37 119.8 3_557 .
C36 C37 H37 119.8 . .
C36 C38 C37 120.9(3) . 3_557
C36 C38 H38 119.6 . .
C37 C38 H38 119.6 3_557 .
N1 C23 N6 111.9(3) . .
N1 C23 H23 124.0 . .
N6 C23 H23 124.0 . .
C24 C22 N6 106.2(3) . .
C24 C22 H22 126.9 . .
N6 C22 H22 126.9 . .
C22 C24 N1 110.1(3) . .
C22 C24 H24 124.9 . .
N1 C24 H24 124.9 . .
O10 C32 O9 124.4(3) . .
O10 C32 C29 120.8(2) . .
O9 C32 C29 114.9(2) . .
C30 C29 C28 120.0(2) . .
C30 C29 C32 115.1(2) . .
C28 C29 C32 124.9(2) . .
C25 C30 C29 119.8(3) . .
C25 C30 H30 120.1 . .
C29 C30 H30 120.1 . .
C30 C25 C26 121.5(3) . .
C30 C25 N7 118.7(3) . .
C26 C25 N7 119.7(3) . .
C25 C26 C27 120.1(3) . .
C25 C26 H26 119.9 . .
C27 C26 H26 119.9 . .
C26 C27 C28 119.6(3) . .
C26 C27 C59 115.5(2) . 4_566
C28 C27 C59 124.8(2) . 4_566
C29 C28 C27 118.8(2) . .
C29 C28 C31 119.3(2) . .
C27 C28 C31 121.8(2) . .
O8 C31 O7 124.5(2) . .
O8 C31 C28 115.8(2) . .
O7 C31 C28 119.6(2) . .
O14 C59 O13 124.7(3) . .
O14 C59 C27 120.6(3) . 4_565
O13 C59 C27 114.7(3) . 4_565
N6 C21 C17 113.5(3) . .
N6 C21 H21A 108.9 . .
C17 C21 H21A 108.9 . .
N6 C21 H21B 108.9 . .
C17 C21 H21B 108.9 . .
H21A C21 H21B 107.7 . .
H2W O21 H1W 95.3 . .
H4W O24 H3W 96.7 . .

loop_
_geom_bond_atom_site_label_1
_geom_bond_atom_site_label_2
_geom_bond_distance
_geom_bond_site_symmetry_2
Mn1 O6 2.110(2) .
Mn1 O13 2.123(2) .
Mn1 O9 2.1246(19) .
Mn1 O1 2.1657(19) .
Mn1 N1 2.202(2) .
Mn1 O15 2.3951(19) .
Mn2 O5 2.113(2) .
Mn2 O2 2.136(2) .
Mn2 O45 2.159(2) .
Mn2 O20 2.169(2) .
Mn2 O18 2.1951(19) .
Mn2 O15 2.3095(19) .
Mn3 O19 2.164(2) .
Mn3 O22 2.199(2) .
Mn3 O7 2.2084(19) .
Mn3 N5 2.211(2) .
Mn3 N2 2.248(3) .
Mn3 O23 2.249(2) .
O1 C1 1.252(3) .
O2 C1 1.248(3) .
O3 C8 1.248(3) .
O4 C8 1.255(3) .
O5 C9 1.244(3) .
O6 C9 1.247(3) .
O7 C31 1.264(3) .
O8 C31 1.245(3) .
O9 C32 1.257(3) .
O10 C32 1.255(3) .
O11 N7 1.222(4) .
O12 N7 1.213(4) .
O13 C59 1.264(3) .
O14 C59 1.237(3) .
O16 N8 1.234(3) .
O17 N8 1.226(3) .
O18 H18A 0.8358 .
O18 H18B 0.8431 .
O19 H19A 0.8367 .
O19 H19B 0.8537 .
O20 H20A 0.8693 .
O20 H20B 0.8592 .
O23 H23A 0.8409 .
O23 H23B 0.8451 .
O22 H22A 0.8784 .
O22 H22B 0.8611 .
O45 H45A 0.8628 .
O45 H45B 0.8420 .
N1 C23 1.312(4) .
N1 C24 1.379(4) .
N2 C20 1.323(4) .
N2 C34 1.365(4) .
N3 C20 1.334(4) .
N3 C33 1.364(4) .
N3 C35 1.460(4) .
N4 C10 1.336(4) .
N4 C12 1.366(4) .
N4 C13 1.463(4) .
N5 C10 1.317(4) .
N5 C11 1.376(4) .
N6 C23 1.334(4) .
N6 C22 1.366(4) .
N6 C21 1.480(4) .
N7 C25 1.460(4) .
N8 C6 1.470(4) .
C1 C2 1.510(4) .
C2 C7 1.389(4) .
C2 C3 1.405(4) .
C3 C4 1.406(4) .
C3 C8 1.522(4) .
C4 C5 1.378(4) .
C4 C9 1.509(4) 4_556
C5 C6 1.382(4) .
C5 H5 0.9300 .
C6 C7 1.374(4) .
C7 H7 0.9300 .
C9 C4 1.509(4) 4
C10 H10 0.9300 .
C11 C12 1.343(5) .
C11 H11 0.9300 .
C12 H12 0.9300 .
C13 C14 1.507(4) 3_557
C13 H13A 0.9700 .
C13 H13B 0.9700 .
C14 C19 1.377(4) .
C14 C15 1.381(5) .
C14 C13 1.507(4) 3_557
C15 C16 1.381(5) .
C15 H15 0.9300 .
C16 C17 1.368(6) .
C16 H16 0.9300 .
C17 C18 1.386(5) .
C17 C21 1.503(5) .
C18 C19 1.384(4) .
C18 H18 0.9300 .
C19 H19 0.9300 .
C20 H20 0.9300 .
C33 C34 1.349(5) .
C33 H33 0.9300 .
C34 H34 0.9300 .
C35 C36 1.515(4) .
C35 H35A 0.9700 .
C35 H35B 0.9700 .
C36 C38 1.374(5) .
C36 C37 1.383(4) .
C37 C38 1.377(4) 3_557
C37 H37 0.9300 .
C38 C37 1.377(4) 3_557
C38 H38 0.9300 .
C23 H23 0.9300 .
C22 C24 1.337(4) .
C22 H22 0.9300 .
C24 H24 0.9300 .
C32 C29 1.514(4) .
C29 C30 1.387(4) .
C29 C28 1.412(4) .
C30 C25 1.367(4) .
C30 H30 0.9300 .
C25 C26 1.377(4) .
C26 C27 1.384(4) .
C26 H26 0.9300 .
C27 C28 1.413(4) .
C27 C59 1.522(4) 4_566
C28 C31 1.510(4) .
C59 C27 1.522(4) 4_565
C21 H21A 0.9700 .
C21 H21B 0.9700 .
O21 H2W 0.8460 .
O21 H1W 0.8512 .
O24 H4W 0.8434 .
O24 H3W 0.8417 .

loop_
_geom_torsion_atom_site_label_1
_geom_torsion_atom_site_label_2
_geom_torsion_atom_site_label_3
_geom_torsion_atom_site_label_4
_geom_torsion
_geom_torsion_site_symmetry_1
_geom_torsion_site_symmetry_4
O6 Mn1 O1 C1 52.7(2) . .
O13 Mn1 O1 C1 -60.0(9) . .
O9 Mn1 O1 C1 -128.2(2) . .
N1 Mn1 O1 C1 140.1(2) . .
O15 Mn1 O1 C1 -45.5(2) . .
O5 Mn2 O2 C1 -48.0(3) . .
O45 Mn2 O2 C1 135.1(3) . .
O20 Mn2 O2 C1 -138.1(3) . .
O18 Mn2 O2 C1 -28.8(9) . .
O15 Mn2 O2 C1 49.8(3) . .
O2 Mn2 O5 C9 59.4(3) . .
O45 Mn2 O5 C9 -137.5(5) . .
O20 Mn2 O5 C9 143.7(3) . .
O18 Mn2 O5 C9 -118.6(3) . .
O15 Mn2 O5 C9 -26.8(3) . .
O13 Mn1 O6 C9 85.6(3) . .
O9 Mn1 O6 C9 -156(5) . .
O1 Mn1 O6 C9 -88.7(3) . .
N1 Mn1 O6 C9 -177.8(3) . .
O15 Mn1 O6 C9 2.4(3) . .
O19 Mn3 O7 C31 -113.5(3) . .
O22 Mn3 O7 C31 74.9(3) . .
N5 Mn3 O7 C31 -149.5(8) . .
N2 Mn3 O7 C31 -10.5(3) . .
O23 Mn3 O7 C31 159.7(3) . .
O6 Mn1 O9 C32 106(5) . .
O13 Mn1 O9 C32 -135.6(2) . .
O1 Mn1 O9 C32 38.7(2) . .
N1 Mn1 O9 C32 127.8(2) . .
O15 Mn1 O9 C32 -52.4(2) . .
O6 Mn1 O13 C59 -144.3(3) . .
O9 Mn1 O13 C59 36.6(3) . .
O1 Mn1 O13 C59 -31.6(9) . .
N1 Mn1 O13 C59 128.1(3) . .
O15 Mn1 O13 C59 -46.2(3) . .
O5 Mn2 O15 Mn1 38.98(9) . .
O2 Mn2 O15 Mn1 -53.68(8) . .
O45 Mn2 O15 Mn1 -150.76(10) . .
O20 Mn2 O15 Mn1 -92.2(4) . .
O18 Mn2 O15 Mn1 120.26(8) . .
O6 Mn1 O15 Mn2 -32.63(10) . .
O13 Mn1 O15 Mn2 -123.65(9) . .
O9 Mn1 O15 Mn2 147.01(9) . .
O1 Mn1 O15 Mn2 57.89(9) . .
N1 Mn1 O15 Mn2 149.4(8) . .
O6 Mn1 N1 C23 -130.4(3) . .
O13 Mn1 N1 C23 -38.7(3) . .
O9 Mn1 N1 C23 49.9(3) . .
O1 Mn1 N1 C23 139.2(3) . .
O15 Mn1 N1 C23 47.6(10) . .
O6 Mn1 N1 C24 39.3(3) . .
O13 Mn1 N1 C24 131.0(3) . .
O9 Mn1 N1 C24 -140.3(3) . .
O1 Mn1 N1 C24 -51.1(3) . .
O15 Mn1 N1 C24 -142.7(7) . .
O19 Mn3 N2 C20 172.3(2) . .
O22 Mn3 N2 C20 1.3(2) . .
O7 Mn3 N2 C20 88.5(2) . .
N5 Mn3 N2 C20 -95.6(3) . .
O23 Mn3 N2 C20 -40.9(6) . .
O19 Mn3 N2 C34 -7.8(3) . .
O22 Mn3 N2 C34 -178.8(3) . .
O7 Mn3 N2 C34 -91.6(3) . .
N5 Mn3 N2 C34 84.3(3) . .
O23 Mn3 N2 C34 139.0(4) . .
O19 Mn3 N5 C10 152.7(3) . .
O22 Mn3 N5 C10 -36.3(3) . .
O7 Mn3 N5 C10 -171.5(7) . .
N2 Mn3 N5 C10 49.2(3) . .
O23 Mn3 N5 C10 -120.4(3) . .
O19 Mn3 N5 C11 -36.8(3) . .
O22 Mn3 N5 C11 134.2(3) . .
O7 Mn3 N5 C11 -1.0(10) . .
N2 Mn3 N5 C11 -140.3(3) . .
O23 Mn3 N5 C11 50.1(3) . .
Mn2 O2 C1 O1 -35.4(5) . .
Mn2 O2 C1 C2 142.8(2) . .
Mn1 O1 C1 O2 30.7(4) . .
Mn1 O1 C1 C2 -147.45(19) . .
O2 C1 C2 C7 -157.2(3) . .
O1 C1 C2 C7 21.2(4) . .
O2 C1 C2 C3 18.1(4) . .
O1 C1 C2 C3 -163.5(2) . .
C7 C2 C3 C4 3.4(4) . .
C1 C2 C3 C4 -171.8(2) . .
C7 C2 C3 C8 -179.1(2) . .
C1 C2 C3 C8 5.8(4) . .
C2 C3 C4 C5 -1.8(4) . .
C8 C3 C4 C5 -179.4(2) . .
C2 C3 C4 C9 175.7(2) . 4_556
C8 C3 C4 C9 -1.8(4) . 4_556
C3 C4 C5 C6 -1.0(4) . .
C9 C4 C5 C6 -178.7(2) 4_556 .
C4 C5 C6 C7 2.3(4) . .
C4 C5 C6 N8 179.1(2) . .
O17 N8 C6 C7 14.7(4) . .
O16 N8 C6 C7 -166.7(3) . .
O17 N8 C6 C5 -162.1(3) . .
O16 N8 C6 C5 16.5(4) . .
C5 C6 C7 C2 -0.8(4) . .
N8 C6 C7 C2 -177.5(3) . .
C3 C2 C7 C6 -2.1(4) . .
C1 C2 C7 C6 173.3(3) . .
C2 C3 C8 O3 72.8(3) . .
C4 C3 C8 O3 -109.7(3) . .
C2 C3 C8 O4 -108.4(3) . .
C4 C3 C8 O4 69.1(3) . .
Mn2 O5 C9 O6 -8.0(5) . .
Mn2 O5 C9 C4 174.38(19) . 4
Mn1 O6 C9 O5 23.7(5) . .
Mn1 O6 C9 C4 -158.6(2) . 4
C11 N5 C10 N4 0.1(4) . .
Mn3 N5 C10 N4 172.5(2) . .
C12 N4 C10 N5 -0.1(4) . .
C13 N4 C10 N5 -179.6(3) . .
C10 N5 C11 C12 0.0(4) . .
Mn3 N5 C11 C12 -172.0(2) . .
N5 C11 C12 N4 0.0(4) . .
C10 N4 C12 C11 0.1(4) . .
C13 N4 C12 C11 179.5(3) . .
C10 N4 C13 C14 -85.2(4) . 3_557
C12 N4 C13 C14 95.4(4) . 3_557
C19 C14 C15 C16 2.9(5) . .
C13 C14 C15 C16 -173.5(3) 3_557 .
C14 C15 C16 C17 -0.5(6) . .
C15 C16 C17 C18 -1.8(5) . .
C15 C16 C17 C21 172.5(3) . .
C16 C17 C18 C19 1.8(5) . .
C21 C17 C18 C19 -172.6(3) . .
C15 C14 C19 C18 -2.9(5) . .
C13 C14 C19 C18 173.5(3) 3_557 .
C17 C18 C19 C14 0.6(5) . .
C34 N2 C20 N3 -0.6(4) . .
Mn3 N2 C20 N3 179.31(19) . .
C33 N3 C20 N2 0.3(4) . .
C35 N3 C20 N2 175.7(3) . .
C20 N3 C33 C34 0.1(4) . .
C35 N3 C33 C34 -175.2(3) . .
N3 C33 C34 N2 -0.4(4) . .
C20 N2 C34 C33 0.6(4) . .
Mn3 N2 C34 C33 -179.3(2) . .
C20 N3 C35 C36 119.2(3) . .
C33 N3 C35 C36 -66.3(4) . .
N3 C35 C36 C38 -23.6(5) . .
N3 C35 C36 C37 157.9(3) . .
C38 C36 C37 C38 0.3(5) . 3_557
C35 C36 C37 C38 178.9(3) . 3_557
C37 C36 C38 C37 -0.3(5) . 3_557
C35 C36 C38 C37 -178.8(3) . 3_557
C24 N1 C23 N6 0.4(4) . .
Mn1 N1 C23 N6 172.0(2) . .
C22 N6 C23 N1 -0.6(4) . .
C21 N6 C23 N1 -171.1(4) . .
C23 N6 C22 C24 0.5(4) . .
C21 N6 C22 C24 170.6(4) . .
N6 C22 C24 N1 -0.3(4) . .
C23 N1 C24 C22 -0.1(4) . .
Mn1 N1 C24 C22 -171.7(2) . .
Mn1 O9 C32 O10 35.5(4) . .
Mn1 O9 C32 C29 -144.10(19) . .
O10 C32 C29 C30 -162.9(2) . .
O9 C32 C29 C30 16.7(3) . .
O10 C32 C29 C28 17.7(4) . .
O9 C32 C29 C28 -162.7(3) . .
C28 C29 C30 C25 0.9(4) . .
C32 C29 C30 C25 -178.5(3) . .
C29 C30 C25 C26 1.0(5) . .
C29 C30 C25 N7 -178.5(3) . .
O12 N7 C25 C30 -5.7(5) . .
O11 N7 C25 C30 171.2(4) . .
O12 N7 C25 C26 174.7(3) . .
O11 N7 C25 C26 -8.3(5) . .
C30 C25 C26 C27 -1.5(5) . .
N7 C25 C26 C27 178.0(3) . .
C25 C26 C27 C28 -0.1(4) . .
C25 C26 C27 C59 179.9(3) . 4_566
C30 C29 C28 C27 -2.4(4) . .
C32 C29 C28 C27 177.0(2) . .
C30 C29 C28 C31 -178.7(2) . .
C32 C29 C28 C31 0.6(4) . .
C26 C27 C28 C29 2.0(4) . .
C59 C27 C28 C29 -178.0(2) 4_566 .
C26 C27 C28 C31 178.2(2) . .
C59 C27 C28 C31 -1.7(4) 4_566 .
Mn3 O7 C31 O8 -161.3(2) . .
Mn3 O7 C31 C28 17.6(4) . .
C29 C28 C31 O8 84.3(3) . .
C27 C28 C31 O8 -92.0(3) . .
C29 C28 C31 O7 -94.7(3) . .
C27 C28 C31 O7 89.1(3) . .
Mn1 O13 C59 O14 49.2(4) . .
Mn1 O13 C59 C27 -132.2(2) . 4_565
C23 N6 C21 C17 -151.1(4) . .
C22 N6 C21 C17 40.3(6) . .
C16 C17 C21 N6 76.9(5) . .
C18 C17 C21 N6 -108.8(4) . .
